data_7244473
loop_
_publ_author_name
'Mudi, Prafullya Kumar'
'Singla, Labhini'
'Chamuah, Anil'
'Bhattacharya, Sanjib'
'Roychoudhury, Angshuman'
'Biswas, Bhaskar'

_publ_section_title
;
 Schiff Base Driven Denticity-Fluctuated Structural Assortment of
 Zinc-pseudohalide Complexes: Synthesis, Structures and Electrical
 Transport Properties
;
_journal_name_full CrystEngComm
_journal_paper_doi 10.1039/D1CE01646F
_journal_year 2022
_chemical_formula_moiety 'C30 H28 N8 O6 Zn2'
_chemical_formula_sum 'C30 H28 N8 O6 Zn2'
_chemical_formula_weight 727.34
_space_group_crystal_system orthorhombic
_space_group_IT_number 61
_space_group_name_Hall '-P 2ac 2ab'
_space_group_name_H-M_alt 'P b c a'
_atom_sites_solution_hydrogens geom
_atom_sites_solution_primary dual
_audit_creation_date 2021-04-15
_audit_creation_method
;
Olex2 1.2
(compiled 2018.05.29 svn.r3508 for OlexSys, GUI svn.r5506)
;
_audit_update_record
;
2021-11-05 deposited with the CCDC.	2022-02-21 downloaded from the CCDC.
;
_cell_angle_alpha 90
_cell_angle_beta 90
_cell_angle_gamma 90
_cell_formula_units_Z 8
_cell_length_a 15.9766(2)
_cell_length_b 16.8420(3)
_cell_length_c 22.9222(4)
_cell_measurement_reflns_used 11253
_cell_measurement_temperature 298.0(2)
_cell_measurement_theta_max 29.0610
_cell_measurement_theta_min 2.8110
_cell_volume 6167.86(17)
_computing_cell_refinement 'CrysAlisPro 1.171.39.35c (Rigaku OD, 2017)'
_computing_data_collection 'CrysAlisPro 1.171.39.35c (Rigaku OD, 2017)'
_computing_data_reduction 'CrysAlisPro 1.171.39.35c (Rigaku OD, 2017)'
_computing_molecular_graphics 'Olex2 (Dolomanov et al., 2009)'
_computing_publication_material 'Olex2 (Dolomanov et al., 2009)'
_computing_structure_refinement 'ShelXL (Sheldrick, 2015)'
_computing_structure_solution 'ShelXT (Sheldrick, 2015)'
_diffrn_ambient_temperature 298.0(2)
_diffrn_detector 'CCD plate'
_diffrn_measured_fraction_theta_full 0.999
_diffrn_measured_fraction_theta_max 0.977
_diffrn_measurement_details
;
List of Runs (angles in degrees, time in seconds):

  # Type    Start    End  Width  t~exp~   \w     \q     \k     \f   Frames
#--------------------------------------------------------------------------
  1  \w    -69.00 118.20   0.30   10.00    --   29.89  54.00-180.00  624
  2  \w    -69.00 118.20   0.30   10.00    --   29.89  54.00 -30.00  624
  3  \w    -69.00  14.10   0.30   10.00    --   29.89  54.00  60.00  277
;
_diffrn_measurement_device 'two-circle diffractometer'
_diffrn_measurement_device_type 'XtaLAB Mini (ROW)'
_diffrn_measurement_method '\w scans'
_diffrn_orient_matrix_type 'CrysAlisPro convention (1999,Acta A55,543-557)'
_diffrn_orient_matrix_UB_11 0.0385438000
_diffrn_orient_matrix_UB_12 -0.0208818000
_diffrn_orient_matrix_UB_13 -0.0008220000
_diffrn_orient_matrix_UB_21 0.0159181000
_diffrn_orient_matrix_UB_22 0.0279645000
_diffrn_orient_matrix_UB_23 -0.0203277000
_diffrn_orient_matrix_UB_31 0.0152248000
_diffrn_orient_matrix_UB_32 0.0235778000
_diffrn_orient_matrix_UB_33 0.0233145000
_diffrn_radiation_monochromator graphite
_diffrn_radiation_probe x-ray
_diffrn_radiation_type MoK\a
_diffrn_radiation_wavelength 0.71073
_diffrn_reflns_av_R_equivalents 0.0397
_diffrn_reflns_av_unetI/netI 0.0308
_diffrn_reflns_Laue_measured_fraction_full 0.999
_diffrn_reflns_Laue_measured_fraction_max 0.977
_diffrn_reflns_limit_h_max 24
_diffrn_reflns_limit_h_min -23
_diffrn_reflns_limit_k_max 23
_diffrn_reflns_limit_k_min -25
_diffrn_reflns_limit_l_max 32
_diffrn_reflns_limit_l_min -34
_diffrn_reflns_number 69383
_diffrn_reflns_point_group_measured_fraction_full 0.999
_diffrn_reflns_point_group_measured_fraction_max 0.977
_diffrn_reflns_theta_full 25.242
_diffrn_reflns_theta_max 32.787
_diffrn_reflns_theta_min 2.499
_diffrn_source 'fine-focus sealed X-ray tube'
_diffrn_source_type 'Rigaku (Mo) X-ray Source'
_exptl_absorpt_coefficient_mu 1.613
_exptl_absorpt_correction_T_max 1.00000
_exptl_absorpt_correction_T_min 0.70261
_exptl_absorpt_correction_type multi-scan
_exptl_absorpt_process_details
;
CrysAlisPro 1.171.39.35c (Rigaku Oxford Diffraction, 2017)
Empirical absorption correction using spherical harmonics,
 implemented in SCALE3 ABSPACK scaling algorithm.
;
_exptl_crystal_colour 'clear orangish orange'
_exptl_crystal_colour_lustre clear
_exptl_crystal_colour_modifier orangish
_exptl_crystal_colour_primary orange
_exptl_crystal_density_diffrn 1.567
_exptl_crystal_description block
_exptl_crystal_F_000 2976
_exptl_crystal_size_max 0.4
_exptl_crystal_size_mid 0.3
_exptl_crystal_size_min 0.2
_refine_diff_density_max 0.497
_refine_diff_density_min -0.672
_refine_diff_density_rms 0.065
_refine_ls_extinction_method none
_refine_ls_goodness_of_fit_ref 1.031
_refine_ls_hydrogen_treatment constr
_refine_ls_matrix_type full
_refine_ls_number_parameters 419
_refine_ls_number_reflns 11161
_refine_ls_number_restraints 0
_refine_ls_restrained_S_all 1.031
_refine_ls_R_factor_all 0.0847
_refine_ls_R_factor_gt 0.0452
_refine_ls_shift/su_max 0.002
_refine_ls_shift/su_mean 0.000
_refine_ls_structure_factor_coef Fsqd
_refine_ls_weighting_details 'w=1/[\s^2^(Fo^2^)+(0.0678P)^2^+1.4852P] where P=(Fo^2^+2Fc^2^)/3'
_refine_ls_weighting_scheme calc
_refine_ls_wR_factor_gt 0.1168
_refine_ls_wR_factor_ref 0.1419
_reflns_Friedel_coverage 0.000
_reflns_number_gt 6938
_reflns_number_total 11161
_reflns_threshold_expression 'I > 2\s(I)'
_cod_data_source_file d1ce01646f2.cif
_cod_data_source_block znp11n3_rt
_cod_database_code 7244473
_shelx_shelxl_version_number 2014/7
_shelx_space_group_comment
;
The symmetry employed for this shelxl refinement is uniquely defined
by the following loop, which should always be used as a source of
symmetry information in preference to the above space-group names.
They are only intended as comments.
;
_reflns_odcompleteness_completeness 99.82
_reflns_odcompleteness_iscentric 1
_reflns_odcompleteness_theta 25.30
_olex2_refinement_description
;
1. Fixed Uiso
 At 1.2 times of:
  All C(H) groups
 At 1.5 times of:
  All C(H,H,H) groups
2.a Aromatic/amide H refined with riding coordinates:
 C26(H26), C28(H28), C8(H8), C25(H25), C24(H24), C17(H17), C12(H12), C14(H14),
 C20(H20), C13(H13), C6(H6), C3(H3), C18(H18), C19(H19), C5(H5), C4(H4)
2.b Idealised Me refined as rotating group:
 C21(H21A,H21B,H21C), C7(H7A,H7B,H7C), C29(H29A,H29B,H29C), C30(H30A,H30B,H30C)
;
_olex2_submission_special_instructions 'No special instructions were received'
_oxdiff_exptl_absorpt_empirical_details
;
Empirical correction (ABSPACK) includes:
- Absorption correction using spherical harmonics
- Frame scaling
;
_oxdiff_exptl_absorpt_empirical_full_max 1.198
_oxdiff_exptl_absorpt_empirical_full_min 0.859

loop_
_space_group_symop_operation_xyz
'x, y, z'
'-x+1/2, -y, z+1/2'
'-x, y+1/2, -z+1/2'
'x+1/2, -y+1/2, -z'
'-x, -y, -z'
'x-1/2, y, -z-1/2'
'x, -y-1/2, z-1/2'
'-x-1/2, y-1/2, z'

loop_
_atom_site_label
_atom_site_type_symbol
_atom_site_fract_x
_atom_site_fract_y
_atom_site_fract_z
_atom_site_U_iso_or_equiv
_atom_site_adp_type
_atom_site_occupancy
_atom_site_site_symmetry_order
_atom_site_calc_flag
_atom_site_refinement_flags_posn
_atom_site_refinement_flags_adp
_atom_site_refinement_flags_occupancy
_atom_site_disorder_assembly
_atom_site_disorder_group
Zn1 Zn 0.51040(2) 0.62725(2) 0.71351(2) 0.04497(9) Uani 1 1 d . . . . .
Zn2 Zn 0.52617(2) 0.60157(2) 0.85030(2) 0.04683(9) Uani 1 1 d . . . . .
O2 O 0.57087(9) 0.55835(9) 0.77135(7) 0.0463(3) Uani 1 1 d . . . . .
O3 O 0.48509(10) 0.51521(10) 0.65254(7) 0.0496(4) Uani 1 1 d . . . . .
O1 O 0.45971(10) 0.66288(10) 0.78821(6) 0.0494(4) Uani 1 1 d . . . . .
O6 O 0.53609(11) 0.77558(10) 0.68690(8) 0.0562(4) Uani 1 1 d . . . . .
O5 O 0.62317(11) 0.48219(10) 0.86112(8) 0.0563(4) Uani 1 1 d . . . . .
O4 O 0.43646(11) 0.72234(12) 0.89138(7) 0.0608(4) Uani 1 1 d . . . . .
N1 N 0.61654(11) 0.64378(10) 0.66728(8) 0.0444(4) Uani 1 1 d . . . . .
N2 N 0.39863(11) 0.64438(10) 0.67199(8) 0.0420(4) Uani 1 1 d . . . . .
C10 C 0.65009(12) 0.53452(11) 0.76928(10) 0.0426(4) Uani 1 1 d . . . . .
N4 N 0.62530(14) 0.73423(15) 0.87373(10) 0.0633(6) Uani 1 1 d . . . . .
C23 C 0.33645(13) 0.72492(12) 0.74999(10) 0.0434(4) Uani 1 1 d . . . . .
C22 C 0.39390(13) 0.70980(12) 0.79496(9) 0.0415(4) Uani 1 1 d . . . . .
N3 N 0.62091(13) 0.66477(14) 0.87876(11) 0.0640(6) Uani 1 1 d . . . . .
C27 C 0.37992(13) 0.74491(13) 0.85016(10) 0.0433(4) Uani 1 1 d . . . . .
N7 N 0.38802(16) 0.54486(15) 0.91729(10) 0.0693(6) Uani 1 1 d . . . . .
C26 C 0.31440(14) 0.79709(13) 0.85877(11) 0.0485(5) Uani 1 1 d . . . . .
H26 H 0.3067 0.8207 0.8950 0.058 Uiso 1 1 calc R . . . .
C9 C 0.70456(13) 0.55231(12) 0.72318(10) 0.0461(5) Uani 1 1 d . . . . .
C28 C 0.33804(13) 0.68511(13) 0.69421(10) 0.0467(5) Uani 1 1 d . . . . .
H28 H 0.2898 0.6893 0.6717 0.056 Uiso 1 1 calc R . . . .
C16 C 0.38607(13) 0.60591(14) 0.61727(10) 0.0451(5) Uani 1 1 d . . . . .
C8 C 0.68630(13) 0.60694(13) 0.67668(11) 0.0470(5) Uani 1 1 d . . . . .
H8 H 0.7294 0.6169 0.6504 0.056 Uiso 1 1 calc R . . . .
C25 C 0.25970(14) 0.81432(14) 0.81296(11) 0.0533(6) Uani 1 1 d . . . . .
H25 H 0.2166 0.8506 0.8185 0.064 Uiso 1 1 calc R . . . .
C24 C 0.26933(14) 0.77804(14) 0.76014(11) 0.0514(5) Uani 1 1 d . . . . .
H24 H 0.2313 0.7884 0.7304 0.062 Uiso 1 1 calc R . . . .
N6 N 0.45516(16) 0.53333(15) 0.89737(13) 0.0779(7) Uani 1 1 d . . . . .
C11 C 0.68079(14) 0.49088(12) 0.81759(11) 0.0481(5) Uani 1 1 d . . . . .
C15 C 0.43175(13) 0.53625(13) 0.60764(10) 0.0463(5) Uani 1 1 d . . . . .
C1 C 0.61318(14) 0.70065(13) 0.62090(10) 0.0483(5) Uani 1 1 d . . . . .
C2 C 0.56975(14) 0.77068(13) 0.63233(11) 0.0505(5) Uani 1 1 d . . . . .
C17 C 0.33094(16) 0.63176(16) 0.57453(11) 0.0564(6) Uani 1 1 d . . . . .
H17 H 0.3013 0.6788 0.5798 0.068 Uiso 1 1 calc R . . . .
C12 C 0.76138(15) 0.46116(14) 0.81737(13) 0.0573(6) Uani 1 1 d . . . . .
H12 H 0.7804 0.4310 0.8487 0.069 Uiso 1 1 calc R . . . .
C14 C 0.78758(14) 0.52122(14) 0.72475(12) 0.0555(6) Uani 1 1 d . . . . .
H14 H 0.8243 0.5317 0.6942 0.067 Uiso 1 1 calc R . . . .
C20 C 0.42020(17) 0.49301(16) 0.55733(11) 0.0582(6) Uani 1 1 d . . . . .
H20 H 0.4504 0.4465 0.5513 0.070 Uiso 1 1 calc R . . . .
C13 C 0.81357(15) 0.47604(15) 0.77093(14) 0.0641(7) Uani 1 1 d . . . . .
H13 H 0.8674 0.4551 0.7709 0.077 Uiso 1 1 calc R . . . .
C6 C 0.65105(17) 0.68999(18) 0.56736(12) 0.0634(7) Uani 1 1 d . . . . .
H6 H 0.6793 0.6430 0.5593 0.076 Uiso 1 1 calc R . . . .
C3 C 0.56613(18) 0.82991(17) 0.59000(13) 0.0663(7) Uani 1 1 d . . . . .
H3 H 0.5374 0.8769 0.5973 0.080 Uiso 1 1 calc R . . . .
C21 C 0.53699(17) 0.44692(16) 0.64528(12) 0.0623(7) Uani 1 1 d . . . . .
H21A H 0.5703 0.4529 0.6107 0.093 Uiso 1 1 calc GR . . . .
H21B H 0.5025 0.4005 0.6417 0.093 Uiso 1 1 calc GR . . . .
H21C H 0.5731 0.4415 0.6785 0.093 Uiso 1 1 calc GR . . . .
C18 C 0.31997(18) 0.58783(18) 0.52430(11) 0.0645(7) Uani 1 1 d . . . . .
H18 H 0.2826 0.6051 0.4959 0.077 Uiso 1 1 calc R . . . .
C19 C 0.36395(18) 0.51865(18) 0.51609(11) 0.0649(7) Uani 1 1 d . . . . .
H19 H 0.3556 0.4890 0.4824 0.078 Uiso 1 1 calc R . . . .
C7 C 0.4973(2) 0.84810(18) 0.70452(17) 0.0817(10) Uani 1 1 d . . . . .
H7A H 0.4455 0.8546 0.6840 0.123 Uiso 1 1 calc GR . . . .
H7B H 0.5338 0.8918 0.6957 0.123 Uiso 1 1 calc GR . . . .
H7C H 0.4867 0.8467 0.7457 0.123 Uiso 1 1 calc GR . . . .
N5 N 0.6333(2) 0.80151(18) 0.87102(16) 0.1111(12) Uani 1 1 d . . . . .
C29 C 0.4224(2) 0.7467(2) 0.94975(13) 0.0787(9) Uani 1 1 d . . . . .
H29A H 0.4227 0.8036 0.9518 0.118 Uiso 1 1 calc GR . . . .
H29B H 0.4658 0.7258 0.9743 0.118 Uiso 1 1 calc GR . . . .
H29C H 0.3691 0.7271 0.9627 0.118 Uiso 1 1 calc GR . . . .
C5 C 0.6469(2) 0.7495(2) 0.52562(13) 0.0804(9) Uani 1 1 d . . . . .
H5 H 0.6726 0.7423 0.4896 0.096 Uiso 1 1 calc R . . . .
C4 C 0.6055(2) 0.8184(2) 0.53709(15) 0.0822(10) Uani 1 1 d . . . . .
H4 H 0.6037 0.8582 0.5090 0.099 Uiso 1 1 calc R . . . .
C30 C 0.6503(2) 0.4520(2) 0.91608(13) 0.0822(9) Uani 1 1 d . . . . .
H30A H 0.6670 0.3976 0.9117 0.123 Uiso 1 1 calc GR . . . .
H30B H 0.6052 0.4554 0.9437 0.123 Uiso 1 1 calc GR . . . .
H30C H 0.6969 0.4828 0.9298 0.123 Uiso 1 1 calc GR . . . .
N8 N 0.32345(19) 0.5515(3) 0.93700(15) 0.1169(13) Uani 1 1 d . . . . .

loop_
_atom_site_aniso_label
_atom_site_aniso_U_11
_atom_site_aniso_U_22
_atom_site_aniso_U_33
_atom_site_aniso_U_23
_atom_site_aniso_U_13
_atom_site_aniso_U_12
Zn1 0.03761(13) 0.05254(17) 0.04475(16) 0.00115(11) 0.00001(9) 0.00976(10)
Zn2 0.04449(15) 0.04913(16) 0.04689(17) 0.00315(11) -0.00320(10) 0.00067(10)
O2 0.0389(7) 0.0487(8) 0.0514(9) 0.0013(7) -0.0030(6) 0.0130(6)
O3 0.0493(9) 0.0485(9) 0.0509(9) -0.0063(7) -0.0030(7) 0.0084(7)
O1 0.0466(8) 0.0588(9) 0.0428(9) 0.0006(7) 0.0003(6) 0.0204(7)
O6 0.0622(10) 0.0434(9) 0.0629(11) 0.0008(8) 0.0008(8) 0.0080(7)
O5 0.0558(9) 0.0560(9) 0.0572(10) 0.0089(8) -0.0143(8) 0.0020(8)
O4 0.0560(10) 0.0768(11) 0.0495(10) -0.0080(8) -0.0031(8) 0.0189(9)
N1 0.0426(9) 0.0391(9) 0.0516(10) -0.0006(8) -0.0001(8) -0.0007(7)
N2 0.0419(9) 0.0426(9) 0.0416(9) 0.0037(7) -0.0025(7) 0.0016(7)
C10 0.0366(9) 0.0339(9) 0.0571(13) -0.0053(8) -0.0090(9) 0.0045(7)
N4 0.0600(13) 0.0681(15) 0.0618(14) -0.0081(11) 0.0145(10) -0.0111(11)
C23 0.0380(9) 0.0418(10) 0.0503(12) 0.0067(9) 0.0027(8) 0.0052(8)
C22 0.0386(10) 0.0386(10) 0.0473(11) 0.0029(8) 0.0049(8) 0.0071(8)
N3 0.0519(11) 0.0603(13) 0.0799(16) -0.0103(11) -0.0173(11) 0.0020(10)
C27 0.0382(9) 0.0440(11) 0.0478(12) 0.0029(9) 0.0033(8) 0.0030(8)
N7 0.0627(14) 0.0853(17) 0.0601(14) 0.0230(12) 0.0023(11) 0.0052(12)
C26 0.0455(11) 0.0434(11) 0.0566(13) -0.0020(9) 0.0098(9) 0.0032(9)
C9 0.0386(10) 0.0387(10) 0.0610(14) -0.0078(9) -0.0030(9) 0.0038(8)
C28 0.0396(10) 0.0497(12) 0.0506(12) 0.0075(10) -0.0030(9) 0.0046(9)
C16 0.0392(10) 0.0543(12) 0.0417(11) 0.0046(9) 0.0024(8) -0.0028(8)
C8 0.0381(10) 0.0460(11) 0.0570(13) -0.0052(9) 0.0034(9) -0.0021(8)
C25 0.0431(11) 0.0470(12) 0.0698(16) 0.0045(11) 0.0103(11) 0.0122(9)
C24 0.0423(11) 0.0515(13) 0.0605(14) 0.0080(10) 0.0019(10) 0.0120(9)
N6 0.0662(14) 0.0653(15) 0.102(2) 0.0219(14) 0.0236(14) 0.0069(12)
C11 0.0482(11) 0.0344(10) 0.0616(14) -0.0053(9) -0.0158(10) 0.0034(8)
C15 0.0440(11) 0.0523(12) 0.0426(11) 0.0020(9) 0.0024(9) -0.0049(9)
C1 0.0459(11) 0.0485(12) 0.0506(13) 0.0016(9) -0.0050(9) -0.0090(9)
C2 0.0481(12) 0.0461(12) 0.0573(14) 0.0060(10) -0.0107(10) -0.0052(9)
C17 0.0525(13) 0.0665(15) 0.0502(13) 0.0128(11) -0.0013(10) 0.0017(11)
C12 0.0495(12) 0.0421(12) 0.0803(18) -0.0057(11) -0.0252(12) 0.0072(9)
C14 0.0376(10) 0.0518(13) 0.0771(17) -0.0152(12) -0.0029(10) 0.0054(9)
C20 0.0626(14) 0.0624(15) 0.0496(14) -0.0074(11) 0.0055(11) -0.0072(12)
C13 0.0423(12) 0.0545(14) 0.096(2) -0.0208(13) -0.0219(13) 0.0128(10)
C6 0.0607(15) 0.0741(17) 0.0554(15) -0.0065(13) 0.0016(12) -0.0101(13)
C3 0.0649(16) 0.0578(15) 0.0763(19) 0.0180(13) -0.0195(14) -0.0069(12)
C21 0.0653(16) 0.0551(15) 0.0665(17) -0.0055(12) -0.0011(12) 0.0174(12)
C18 0.0609(15) 0.087(2) 0.0455(14) 0.0093(13) -0.0093(11) -0.0134(14)
C19 0.0699(16) 0.0811(18) 0.0438(13) -0.0050(12) -0.0005(12) -0.0178(14)
C7 0.087(2) 0.0467(15) 0.111(3) -0.0088(16) 0.0165(19) 0.0082(14)
N5 0.140(3) 0.0698(19) 0.124(3) -0.0052(18) 0.039(2) -0.0374(19)
C29 0.083(2) 0.101(2) 0.0522(16) -0.0145(15) -0.0056(14) 0.0244(18)
C5 0.074(2) 0.117(3) 0.0502(16) 0.0103(17) -0.0028(13) -0.0182(19)
C4 0.080(2) 0.098(2) 0.069(2) 0.0345(17) -0.0177(16) -0.0220(19)
C30 0.080(2) 0.097(2) 0.070(2) 0.0234(17) -0.0273(16) -0.0063(17)
N8 0.0718(18) 0.184(4) 0.095(2) 0.050(2) 0.0258(17) 0.028(2)

loop_
_atom_type_symbol
_atom_type_description
_atom_type_scat_dispersion_real
_atom_type_scat_dispersion_imag
_atom_type_scat_source
C C 0.0033 0.0016 'International Tables Vol C Tables 4.2.6.8 and 6.1.1.4'
H H 0.0000 0.0000 'International Tables Vol C Tables 4.2.6.8 and 6.1.1.4'
N N 0.0061 0.0033 'International Tables Vol C Tables 4.2.6.8 and 6.1.1.4'
O O 0.0106 0.0060 'International Tables Vol C Tables 4.2.6.8 and 6.1.1.4'
Zn Zn 0.2839 1.4301 'International Tables Vol C Tables 4.2.6.8 and 6.1.1.4'

loop_
_geom_angle_atom_site_label_1
_geom_angle_atom_site_label_2
_geom_angle_atom_site_label_3
_geom_angle
_geom_angle_site_symmetry_1
_geom_angle_site_symmetry_3
_geom_angle_publ_flag
O2 Zn1 O3 90.65(6) . . ?
O2 Zn1 N1 91.27(7) . . ?
O2 Zn1 N2 143.98(7) . . ?
O1 Zn1 O2 78.56(6) . . ?
O1 Zn1 O3 132.49(7) . . ?
O1 Zn1 N1 138.85(8) . . ?
O1 Zn1 N2 90.14(7) . . ?
N1 Zn1 O3 86.78(7) . . ?
N1 Zn1 N2 118.03(8) . . ?
N2 Zn1 O3 71.97(6) . . ?
O1 Zn2 O2 75.54(6) . . ?
N3 Zn2 O2 102.39(8) . . ?
N3 Zn2 O1 110.88(9) . . ?
N6 Zn2 O2 118.52(10) . . ?
N6 Zn2 O1 112.36(10) . . ?
N6 Zn2 N3 125.94(12) . . ?
Zn1 O2 Zn2 101.96(6) . . ?
C10 O2 Zn1 127.51(14) . . ?
C10 O2 Zn2 117.68(14) . . ?
C15 O3 Zn1 109.77(13) . . ?
C15 O3 C21 118.54(19) . . ?
C21 O3 Zn1 127.44(15) . . ?
Zn1 O1 Zn2 103.56(7) . . ?
C22 O1 Zn1 127.19(14) . . ?
C22 O1 Zn2 129.01(13) . . ?
C2 O6 C7 118.8(2) . . ?
C11 O5 C30 118.6(2) . . ?
C27 O4 C29 118.0(2) . . ?
C8 N1 Zn1 124.75(16) . . ?
C8 N1 C1 118.48(19) . . ?
C1 N1 Zn1 116.77(14) . . ?
C28 N2 Zn1 123.11(15) . . ?
C28 N2 C16 118.87(19) . . ?
C16 N2 Zn1 117.93(13) . . ?
O2 C10 C9 123.6(2) . . ?
O2 C10 C11 117.3(2) . . ?
C9 C10 C11 119.04(19) . . ?
N5 N4 N3 176.1(4) . . ?
C22 C23 C28 123.68(18) . . ?
C22 C23 C24 119.3(2) . . ?
C24 C23 C28 116.9(2) . . ?
O1 C22 C23 122.80(19) . . ?
O1 C22 C27 118.64(19) . . ?
C23 C22 C27 118.55(18) . . ?
N4 N3 Zn2 123.53(19) . . ?
O4 C27 C22 113.54(18) . . ?
O4 C27 C26 125.6(2) . . ?
C26 C27 C22 120.9(2) . . ?
N8 N7 N6 176.2(4) . . ?
C27 C26 C25 119.9(2) . . ?
C10 C9 C8 124.74(19) . . ?
C10 C9 C14 118.7(2) . . ?
C14 C9 C8 116.2(2) . . ?
N2 C28 C23 127.5(2) . . ?
C15 C16 N2 116.50(19) . . ?
C17 C16 N2 124.6(2) . . ?
C17 C16 C15 118.9(2) . . ?
N1 C8 C9 127.2(2) . . ?
C24 C25 C26 120.2(2) . . ?
C25 C24 C23 120.9(2) . . ?
N7 N6 Zn2 130.4(2) . . ?
O5 C11 C10 113.16(19) . . ?
O5 C11 C12 126.3(2) . . ?
C12 C11 C10 120.5(2) . . ?
O3 C15 C16 114.78(19) . . ?
C20 C15 O3 124.8(2) . . ?
C20 C15 C16 120.4(2) . . ?
C2 C1 N1 116.4(2) . . ?
C6 C1 N1 123.8(2) . . ?
C6 C1 C2 119.7(2) . . ?
O6 C2 C1 114.8(2) . . ?
O6 C2 C3 125.4(2) . . ?
C3 C2 C1 119.7(3) . . ?
C18 C17 C16 120.1(3) . . ?
C13 C12 C11 120.1(2) . . ?
C13 C14 C9 120.4(3) . . ?
C19 C20 C15 119.9(3) . . ?
C14 C13 C12 121.1(2) . . ?
C1 C6 C5 119.9(3) . . ?
C4 C3 C2 119.6(3) . . ?
C19 C18 C17 120.3(2) . . ?
C18 C19 C20 120.5(3) . . ?
C4 C5 C6 120.4(3) . . ?
C5 C4 C3 120.7(3) . . ?

loop_
_geom_bond_atom_site_label_1
_geom_bond_atom_site_label_2
_geom_bond_distance
_geom_bond_site_symmetry_2
_geom_bond_publ_flag
Zn1 O2 2.0095(15) . ?
Zn1 O3 2.3827(16) . ?
Zn1 O1 1.9871(15) . ?
Zn1 N1 2.0189(18) . ?
Zn1 N2 2.0439(17) . ?
Zn2 O2 2.0771(15) . ?
Zn2 O1 2.0542(15) . ?
Zn2 N3 1.962(2) . ?
Zn2 N6 1.942(2) . ?
O2 C10 1.329(2) . ?
O3 C15 1.382(3) . ?
O3 C21 1.427(3) . ?
O1 C22 1.324(2) . ?
O6 C2 1.364(3) . ?
O6 C7 1.428(3) . ?
O5 C11 1.365(3) . ?
O5 C30 1.426(3) . ?
O4 C27 1.361(3) . ?
O4 C29 1.417(3) . ?
N1 C8 1.294(3) . ?
N1 C1 1.432(3) . ?
N2 C28 1.291(3) . ?
N2 C16 1.426(3) . ?
C10 C9 1.401(3) . ?
C10 C11 1.417(3) . ?
N4 N3 1.178(3) . ?
N4 N5 1.142(4) . ?
C23 C22 1.403(3) . ?
C23 C28 1.444(3) . ?
C23 C24 1.416(3) . ?
C22 C27 1.415(3) . ?
C27 C26 1.381(3) . ?
N7 N6 1.182(3) . ?
N7 N8 1.132(4) . ?
C26 C25 1.397(3) . ?
C9 C8 1.438(3) . ?
C9 C14 1.426(3) . ?
C16 C15 1.399(3) . ?
C16 C17 1.387(3) . ?
C25 C24 1.365(4) . ?
C11 C12 1.381(3) . ?
C15 C20 1.376(3) . ?
C1 C2 1.393(3) . ?
C1 C6 1.380(4) . ?
C2 C3 1.393(3) . ?
C17 C18 1.380(4) . ?
C12 C13 1.375(4) . ?
C14 C13 1.368(4) . ?
C20 C19 1.374(4) . ?
C6 C5 1.388(4) . ?
C3 C4 1.380(5) . ?
C18 C19 1.374(4) . ?
C5 C4 1.362(5) . ?
